data_1552064
loop_
_publ_author_name
'Gang Liu'
'Morgan E. Shirley'
'Khoi N. Van'
'Rae Lynn McFarlin'
'Daniel Romo'

_publ_section_title
;
 Rapid assembly of complex cyclopentanes employing chiral,
 alpha,beta-unsaturated acylammonium intermediates
;
_journal_name_full 'Nature Chemistry'
_journal_page_first 1049
_journal_page_last 1057
_journal_paper_doi 10.1038/nchem.1788
_journal_volume 5
_journal_year 2013
_chemical_absolute_configuration ad
_chemical_formula_sum 'C18 H22 Br N O6'
_chemical_formula_weight 428.28
_space_group_IT_number 5
_space_group_name_Hall 'C 2y'
_space_group_name_H-M_alt 'C 1 2 1'
_symmetry_cell_setting monoclinic
_symmetry_space_group_name_H-M 'C 1 2 1'
_atom_sites_solution_hydrogens geom
_atom_sites_solution_primary direct
_atom_sites_solution_secondary difmap
_cell_angle_alpha 90.00
_cell_angle_beta 102.657(2)
_cell_angle_gamma 90.00
_cell_formula_units_Z 4
_cell_length_a 25.835(5)
_cell_length_b 10.3517(19)
_cell_length_c 7.2252(13)
_cell_measurement_reflns_used 3808
_cell_measurement_temperature 110(2)
_cell_measurement_theta_max 25.28
_cell_measurement_theta_min 2.99
_cell_volume 1885.3(6)
_computing_cell_refinement
; 
  APEX-II(BRUKER-NONIUS, 2003) 
;
_computing_data_collection 'APEX-II (BRUKER-NONIUS, 2003)'
_computing_data_reduction APEX-II
_computing_molecular_graphics Olex2
_computing_publication_material 'Bruker SHELXTL'
_computing_structure_refinement 'SHELXL-97 (Sheldrick, 2008)'
_computing_structure_solution 'SHELXS-97 (Sheldrick, 2008)'
_diffrn_ambient_temperature 110(2)
_diffrn_measured_fraction_theta_full 0.995
_diffrn_measured_fraction_theta_max 0.995
_diffrn_measurement_device_type 'APEX II'
_diffrn_measurement_method 'omega scans'
_diffrn_radiation_monochromator graphite
_diffrn_radiation_source 'fine-focus sealed tube'
_diffrn_radiation_type MoK\a
_diffrn_radiation_wavelength 0.71073
_diffrn_reflns_av_R_equivalents 0.0389
_diffrn_reflns_av_sigmaI/netI 0.0606
_diffrn_reflns_limit_h_max 30
_diffrn_reflns_limit_h_min -30
_diffrn_reflns_limit_k_max 12
_diffrn_reflns_limit_k_min -12
_diffrn_reflns_limit_l_max 8
_diffrn_reflns_limit_l_min -8
_diffrn_reflns_number 8634
_diffrn_reflns_theta_full 24.99
_diffrn_reflns_theta_max 24.99
_diffrn_reflns_theta_min 2.13
_exptl_absorpt_coefficient_mu 2.214
_exptl_absorpt_correction_T_max 0.9571
_exptl_absorpt_correction_T_min 0.7469
_exptl_absorpt_correction_type multi-scan
_exptl_absorpt_process_details 'SADABS; (Sheldrick, 2006)'
_exptl_crystal_colour colorless
_exptl_crystal_density_diffrn 1.509
_exptl_crystal_density_method 'not measured'
_exptl_crystal_description plate
_exptl_crystal_F_000 880
_exptl_crystal_size_max 0.14
_exptl_crystal_size_mid 0.09
_exptl_crystal_size_min 0.02
_refine_diff_density_max 0.338
_refine_diff_density_min -0.217
_refine_diff_density_rms 0.052
_refine_ls_abs_structure_details 'Flack H D (1983), Acta Cryst. A39, 876-881'
_refine_ls_abs_structure_Flack 0.024(8)
_refine_ls_extinction_method none
_refine_ls_goodness_of_fit_ref 1.043
_refine_ls_hydrogen_treatment constr
_refine_ls_matrix_type full
_refine_ls_number_parameters 239
_refine_ls_number_reflns 3250
_refine_ls_number_restraints 1
_refine_ls_restrained_S_all 1.043
_refine_ls_R_factor_all 0.0412
_refine_ls_R_factor_gt 0.0332
_refine_ls_shift/su_max 0.000
_refine_ls_shift/su_mean 0.000
_refine_ls_structure_factor_coef Fsqd
_refine_ls_weighting_details 'calc w=1/[\s^2^(Fo^2^)+(0.0214P)^2^+0.0493P] where P=(Fo^2^+2Fc^2^)/3'
_refine_ls_weighting_scheme calc
_refine_ls_wR_factor_gt 0.0734
_refine_ls_wR_factor_ref 0.0760
_reflns_number_gt 2868
_reflns_number_total 3250
_reflns_threshold_expression >2sigma(I)
_cod_data_source_file nchem.1788-s2.cif
_cod_data_source_block drb
_cod_depositor_comments
;
The following automatic conversions were performed:

data item '_symmetry_cell_setting' value 'Monoclinic' was changed to
'monoclinic' in accordance with the built-in table derived from the
CIF Core dictionary named 'cif_core.dic' version 2.4.5 last updated
on 2014-11-21.

Automatic conversion script
Id: cif_fix_values 6909 2019-04-08 15:41:33Z antanas 
;
_cod_original_sg_symbol_H-M C2
_cod_database_code 1552064

loop_
_symmetry_equiv_pos_as_xyz
'x, y, z'
'-x, y, -z'
'x+1/2, y+1/2, z'
'-x+1/2, y+1/2, -z'

loop_
_atom_site_label
_atom_site_type_symbol
_atom_site_fract_x
_atom_site_fract_y
_atom_site_fract_z
_atom_site_U_iso_or_equiv
_atom_site_adp_type
_atom_site_occupancy
_atom_site_symmetry_multiplicity
_atom_site_calc_flag
_atom_site_refinement_flags
_atom_site_disorder_assembly
_atom_site_disorder_group
Br1 Br 0.068522(16) -0.00330(4) 0.90994(5) 0.04823(14) Uani 1 1 d . . .
O1 O 0.07134(9) 0.5887(2) 0.4818(3) 0.0294(5) Uani 1 1 d . . .
O2 O 0.10857(9) 0.7405(2) 0.2361(3) 0.0272(5) Uani 1 1 d . . .
H2 H 0.0881 0.6858 0.2680 0.041 Uiso 1 1 calc R . .
O3 O 0.29527(10) 0.7004(3) 0.6603(3) 0.0445(8) Uani 1 1 d . . .
O4 O 0.30834(8) 0.7706(2) 0.3812(3) 0.0281(6) Uani 1 1 d . . .
O5 O 0.20438(9) 0.6847(2) 0.0442(3) 0.0274(5) Uani 1 1 d . . .
O6 O 0.24474(10) 0.5245(2) 0.2257(3) 0.0395(7) Uani 1 1 d . . .
N1 N 0.09562(11) 0.6502(3) 0.7883(4) 0.0258(6) Uani 1 1 d . . .
H1 H 0.1191 0.6901 0.8764 0.031 Uiso 1 1 calc R . .
C1 C 0.06191(14) 0.1805(4) 0.8885(5) 0.0329(9) Uani 1 1 d . . .
C2 C 0.01828(14) 0.2324(3) 0.7673(5) 0.0295(8) Uani 1 1 d . . .
H2A H -0.0084 0.1782 0.6955 0.035 Uiso 1 1 calc R . .
C3 C 0.01423(13) 0.3657(3) 0.7526(4) 0.0274(8) Uani 1 1 d . . .
H3 H -0.0157 0.4031 0.6695 0.033 Uiso 1 1 calc R . .
C4 C 0.05310(14) 0.4459(4) 0.8572(5) 0.0259(8) Uani 1 1 d . . .
C5 C 0.09562(14) 0.3896(4) 0.9789(5) 0.0337(9) Uani 1 1 d . . .
H5 H 0.1221 0.4433 1.0532 0.040 Uiso 1 1 calc R . .
C6 C 0.10082(15) 0.2576(4) 0.9959(5) 0.0359(9) Uani 1 1 d . . .
H6 H 0.1306 0.2203 1.0797 0.043 Uiso 1 1 calc R . .
C7 C 0.04887(14) 0.5917(4) 0.8371(6) 0.0287(8) Uani 1 1 d . . .
H7A H 0.0172 0.6134 0.7375 0.034 Uiso 1 1 calc R . .
H7B H 0.0439 0.6292 0.9580 0.034 Uiso 1 1 calc R . .
C8 C 0.10320(13) 0.6437(3) 0.6107(4) 0.0234(7) Uani 1 1 d . . .
C9 C 0.15146(14) 0.7101(3) 0.5697(5) 0.0206(7) Uani 1 1 d . . .
H9 H 0.1701 0.7579 0.6855 0.025 Uiso 1 1 calc R . .
C10 C 0.13763(12) 0.8053(3) 0.4015(4) 0.0235(7) Uani 1 1 d . . .
C11 C 0.19228(13) 0.8349(3) 0.3638(5) 0.0240(8) Uani 1 1 d . . .
H11A H 0.2112 0.8992 0.4555 0.029 Uiso 1 1 calc R . .
H11B H 0.1892 0.8686 0.2336 0.029 Uiso 1 1 calc R . .
C12 C 0.22171(13) 0.7037(3) 0.3886(4) 0.0212(7) Uani 1 1 d . . .
C13 C 0.19083(13) 0.6180(3) 0.5063(5) 0.0244(7) Uani 1 1 d . . .
H13A H 0.1718 0.5472 0.4273 0.029 Uiso 1 1 calc R . .
H13B H 0.2154 0.5800 0.6175 0.029 Uiso 1 1 calc R . .
C14 C 0.10788(16) 0.9251(3) 0.4446(5) 0.0368(9) Uani 1 1 d . . .
H14A H 0.1042 0.9863 0.3391 0.055 Uiso 1 1 calc R . .
H14B H 0.1277 0.9659 0.5612 0.055 Uiso 1 1 calc R . .
H14C H 0.0726 0.9001 0.4613 0.055 Uiso 1 1 calc R . .
C15 C 0.27873(13) 0.7219(3) 0.4968(5) 0.0239(7) Uani 1 1 d . . .
C16 C 0.36435(14) 0.7911(4) 0.4675(6) 0.0341(9) Uani 1 1 d . . .
H16A H 0.3824 0.8264 0.3726 0.051 Uiso 1 1 calc R . .
H16B H 0.3807 0.7086 0.5146 0.051 Uiso 1 1 calc R . .
H16C H 0.3676 0.8520 0.5732 0.051 Uiso 1 1 calc R . .
C17 C 0.22194(13) 0.6402(3) 0.1974(5) 0.0247(7) Uani 1 1 d . . .
C18 C 0.2506(2) 0.4556(4) 0.0551(5) 0.0580(13) Uani 1 1 d . . .
H18A H 0.2729 0.5063 -0.0115 0.087 Uiso 1 1 calc R . .
H18B H 0.2156 0.4428 -0.0284 0.087 Uiso 1 1 calc R . .
H18C H 0.2672 0.3715 0.0906 0.087 Uiso 1 1 calc R . .

loop_
_atom_site_aniso_label
_atom_site_aniso_U_11
_atom_site_aniso_U_22
_atom_site_aniso_U_33
_atom_site_aniso_U_23
_atom_site_aniso_U_13
_atom_site_aniso_U_12
Br1 0.0626(3) 0.0403(2) 0.0457(2) 0.0122(2) 0.02025(17) 0.0098(2)
O1 0.0257(13) 0.0363(14) 0.0259(12) -0.0064(11) 0.0051(10) -0.0100(11)
O2 0.0268(13) 0.0303(14) 0.0230(11) -0.0014(9) 0.0020(9) -0.0031(10)
O3 0.0296(15) 0.077(2) 0.0239(15) 0.0091(14) -0.0001(11) -0.0161(15)
O4 0.0249(14) 0.0344(14) 0.0263(13) 0.0005(10) 0.0085(10) -0.0080(11)
O5 0.0316(13) 0.0272(13) 0.0233(12) 0.0020(10) 0.0059(10) -0.0015(10)
O6 0.0590(16) 0.0259(16) 0.0299(12) -0.0038(10) 0.0019(11) 0.0178(12)
N1 0.0239(15) 0.0311(16) 0.0227(14) -0.0046(12) 0.0058(12) -0.0060(12)
C1 0.040(2) 0.037(2) 0.0259(19) 0.0109(15) 0.0145(17) 0.0048(17)
C2 0.028(2) 0.038(2) 0.0235(17) 0.0026(15) 0.0073(15) -0.0079(16)
C3 0.0204(18) 0.041(2) 0.0207(17) 0.0023(15) 0.0049(14) -0.0011(16)
C4 0.0222(19) 0.036(2) 0.0222(17) -0.0007(14) 0.0103(14) -0.0035(14)
C5 0.029(2) 0.048(2) 0.0224(18) -0.0007(16) 0.0029(16) -0.0044(18)
C6 0.030(2) 0.053(3) 0.0219(17) 0.0088(17) -0.0003(15) 0.0027(18)
C7 0.0232(19) 0.035(2) 0.033(2) -0.0057(18) 0.0179(16) -0.0058(18)
C8 0.0227(18) 0.0218(17) 0.0255(18) 0.0023(14) 0.0051(15) -0.0045(14)
C9 0.0239(19) 0.0220(17) 0.0160(16) -0.0007(14) 0.0049(14) -0.0030(15)
C10 0.0275(18) 0.0195(17) 0.0215(16) 0.0000(13) 0.0009(13) 0.0015(14)
C11 0.0269(19) 0.0196(18) 0.0260(17) -0.0003(14) 0.0065(14) -0.0018(14)
C12 0.0259(18) 0.0167(16) 0.0223(17) 0.0037(13) 0.0080(14) -0.0022(14)
C13 0.0230(18) 0.0199(17) 0.0290(17) 0.0036(13) 0.0029(14) -0.0023(13)
C14 0.045(2) 0.029(2) 0.037(2) 0.0060(16) 0.0117(18) 0.0136(17)
C15 0.0242(19) 0.0217(17) 0.0276(19) -0.0005(14) 0.0100(15) -0.0014(14)
C16 0.023(2) 0.030(2) 0.047(2) -0.0023(18) 0.0060(17) -0.0027(17)
C17 0.0229(18) 0.0241(18) 0.0269(18) 0.0041(14) 0.0049(14) -0.0039(14)
C18 0.087(3) 0.051(3) 0.033(2) -0.0153(18) 0.006(2) 0.033(2)

loop_
_atom_type_symbol
_atom_type_description
_atom_type_scat_dispersion_real
_atom_type_scat_dispersion_imag
_atom_type_scat_source
C C 0.0033 0.0016 'International Tables Vol C Tables 4.2.6.8 and 6.1.1.4'
H H 0.0000 0.0000 'International Tables Vol C Tables 4.2.6.8 and 6.1.1.4'
Br Br -0.2901 2.4595 'International Tables Vol C Tables 4.2.6.8 and 6.1.1.4'
N N 0.0061 0.0033 'International Tables Vol C Tables 4.2.6.8 and 6.1.1.4'
O O 0.0106 0.0060 'International Tables Vol C Tables 4.2.6.8 and 6.1.1.4'

loop_
_geom_angle_atom_site_label_1
_geom_angle_atom_site_label_2
_geom_angle_atom_site_label_3
_geom_angle
_geom_angle_site_symmetry_1
_geom_angle_site_symmetry_3
C10 O2 H2 109.5 . .
C15 O4 C16 115.7(3) . .
C17 O6 C18 115.7(3) . .
C8 N1 C7 120.8(3) . .
C8 N1 H1 119.6 . .
C7 N1 H1 119.6 . .
C2 C1 C6 121.7(4) . .
C2 C1 Br1 119.1(3) . .
C6 C1 Br1 119.2(3) . .
C1 C2 C3 118.4(3) . .
C1 C2 H2A 120.8 . .
C3 C2 H2A 120.8 . .
C2 C3 C4 121.2(3) . .
C2 C3 H3 119.4 . .
C4 C3 H3 119.4 . .
C5 C4 C3 118.3(3) . .
C5 C4 C7 120.8(4) . .
C3 C4 C7 120.9(4) . .
C6 C5 C4 121.7(3) . .
C6 C5 H5 119.1 . .
C4 C5 H5 119.1 . .
C5 C6 C1 118.6(3) . .
C5 C6 H6 120.7 . .
C1 C6 H6 120.7 . .
N1 C7 C4 112.9(3) . .
N1 C7 H7A 109.0 . .
C4 C7 H7A 109.0 . .
N1 C7 H7B 109.0 . .
C4 C7 H7B 109.0 . .
H7A C7 H7B 107.8 . .
O1 C8 N1 122.0(3) . .
O1 C8 C9 120.2(3) . .
N1 C8 C9 117.7(3) . .
C8 C9 C13 113.9(3) . .
C8 C9 C10 112.7(3) . .
C13 C9 C10 102.5(2) . .
C8 C9 H9 109.2 . .
C13 C9 H9 109.2 . .
C10 C9 H9 109.2 . .
O2 C10 C11 106.3(3) . .
O2 C10 C14 110.8(3) . .
C11 C10 C14 113.6(3) . .
O2 C10 C9 110.3(2) . .
C11 C10 C9 101.8(3) . .
C14 C10 C9 113.5(3) . .
C10 C11 C12 104.7(2) . .
C10 C11 H11A 110.8 . .
C12 C11 H11A 110.8 . .
C10 C11 H11B 110.8 . .
C12 C11 H11B 110.8 . .
H11A C11 H11B 108.9 . .
C15 C12 C17 108.8(3) . .
C15 C12 C11 110.3(3) . .
C17 C12 C11 111.8(3) . .
C15 C12 C13 110.1(2) . .
C17 C12 C13 110.5(3) . .
C11 C12 C13 105.3(2) . .
C9 C13 C12 105.1(2) . .
C9 C13 H13A 110.7 . .
C12 C13 H13A 110.7 . .
C9 C13 H13B 110.7 . .
C12 C13 H13B 110.7 . .
H13A C13 H13B 108.8 . .
C10 C14 H14A 109.5 . .
C10 C14 H14B 109.5 . .
H14A C14 H14B 109.5 . .
C10 C14 H14C 109.5 . .
H14A C14 H14C 109.5 . .
H14B C14 H14C 109.5 . .
O3 C15 O4 123.9(3) . .
O3 C15 C12 125.9(3) . .
O4 C15 C12 110.2(3) . .
O4 C16 H16A 109.5 . .
O4 C16 H16B 109.5 . .
H16A C16 H16B 109.5 . .
O4 C16 H16C 109.5 . .
H16A C16 H16C 109.5 . .
H16B C16 H16C 109.5 . .
O5 C17 O6 123.8(3) . .
O5 C17 C12 126.5(3) . .
O6 C17 C12 109.7(3) . .
O6 C18 H18A 109.5 . .
O6 C18 H18B 109.5 . .
H18A C18 H18B 109.5 . .
O6 C18 H18C 109.5 . .
H18A C18 H18C 109.5 . .
H18B C18 H18C 109.5 . .

loop_
_geom_bond_atom_site_label_1
_geom_bond_atom_site_label_2
_geom_bond_distance
_geom_bond_site_symmetry_2
Br1 C1 1.914(4) .
O1 C8 1.238(4) .
O2 C10 1.432(4) .
O2 H2 0.8400 .
O3 C15 1.186(4) .
O4 C15 1.348(4) .
O4 C16 1.460(4) .
O5 C17 1.193(4) .
O6 C17 1.331(4) .
O6 C18 1.460(4) .
N1 C8 1.341(4) .
N1 C7 1.462(4) .
N1 H1 0.8800 .
C1 C2 1.376(5) .
C1 C6 1.381(5) .
C2 C3 1.386(5) .
C2 H2A 0.9500 .
C3 C4 1.391(5) .
C3 H3 0.9500 .
C4 C5 1.377(5) .
C4 C7 1.518(5) .
C5 C6 1.375(5) .
C5 H5 0.9500 .
C6 H6 0.9500 .
C7 H7A 0.9900 .
C7 H7B 0.9900 .
C8 C9 1.509(4) .
C9 C13 1.535(5) .
C9 C10 1.544(4) .
C9 H9 1.0000 .
C10 C11 1.526(5) .
C10 C14 1.527(5) .
C11 C12 1.547(4) .
C11 H11A 0.9900 .
C11 H11B 0.9900 .
C12 C15 1.520(5) .
C12 C17 1.531(4) .
C12 C13 1.564(4) .
C13 H13A 0.9900 .
C13 H13B 0.9900 .
C14 H14A 0.9800 .
C14 H14B 0.9800 .
C14 H14C 0.9800 .
C16 H16A 0.9800 .
C16 H16B 0.9800 .
C16 H16C 0.9800 .
C18 H18A 0.9800 .
C18 H18B 0.9800 .
C18 H18C 0.9800 .

loop_
_geom_torsion_atom_site_label_1
_geom_torsion_atom_site_label_2
_geom_torsion_atom_site_label_3
_geom_torsion_atom_site_label_4
_geom_torsion
_geom_torsion_site_symmetry_1
_geom_torsion_site_symmetry_2
_geom_torsion_site_symmetry_3
_geom_torsion_site_symmetry_4
C6 C1 C2 C3 0.8(5) . . . .
Br1 C1 C2 C3 -179.6(2) . . . .
C1 C2 C3 C4 0.0(5) . . . .
C2 C3 C4 C5 -1.0(5) . . . .
C2 C3 C4 C7 178.7(3) . . . .
C3 C4 C5 C6 1.3(5) . . . .
C7 C4 C5 C6 -178.4(3) . . . .
C4 C5 C6 C1 -0.6(6) . . . .
C2 C1 C6 C5 -0.5(5) . . . .
Br1 C1 C6 C5 179.9(3) . . . .
C8 N1 C7 C4 76.9(4) . . . .
C5 C4 C7 N1 54.8(5) . . . .
C3 C4 C7 N1 -124.9(3) . . . .
C7 N1 C8 O1 0.0(5) . . . .
C7 N1 C8 C9 178.1(3) . . . .
O1 C8 C9 C13 -64.5(4) . . . .
N1 C8 C9 C13 117.4(3) . . . .
O1 C8 C9 C10 51.7(4) . . . .
N1 C8 C9 C10 -126.4(3) . . . .
C8 C9 C10 O2 -55.7(3) . . . .
C13 C9 C10 O2 67.2(3) . . . .
C8 C9 C10 C11 -168.2(3) . . . .
C13 C9 C10 C11 -45.3(3) . . . .
C8 C9 C10 C14 69.3(4) . . . .
C13 C9 C10 C14 -167.8(3) . . . .
O2 C10 C11 C12 -75.6(3) . . . .
C14 C10 C11 C12 162.3(3) . . . .
C9 C10 C11 C12 39.9(3) . . . .
C10 C11 C12 C15 -138.1(3) . . . .
C10 C11 C12 C17 100.7(3) . . . .
C10 C11 C12 C13 -19.3(3) . . . .
C8 C9 C13 C12 155.3(3) . . . .
C10 C9 C13 C12 33.2(3) . . . .
C15 C12 C13 C9 110.1(3) . . . .
C17 C12 C13 C9 -129.8(3) . . . .
C11 C12 C13 C9 -8.8(3) . . . .
C16 O4 C15 O3 2.7(5) . . . .
C16 O4 C15 C12 -179.2(3) . . . .
C17 C12 C15 O3 -136.6(4) . . . .
C11 C12 C15 O3 100.4(4) . . . .
C13 C12 C15 O3 -15.4(5) . . . .
C17 C12 C15 O4 45.3(3) . . . .
C11 C12 C15 O4 -77.7(3) . . . .
C13 C12 C15 O4 166.5(3) . . . .
C18 O6 C17 O5 4.0(5) . . . .
C18 O6 C17 C12 -176.5(3) . . . .
C15 C12 C17 O5 -118.8(3) . . . .
C11 C12 C17 O5 3.3(4) . . . .
C13 C12 C17 O5 120.3(3) . . . .
C15 C12 C17 O6 61.7(3) . . . .
C11 C12 C17 O6 -176.2(3) . . . .
C13 C12 C17 O6 -59.2(3) . . . .
